data_4325412
loop_
_publ_author_name
'Richard E. Wilson'

_publ_section_title
;
 Structural Periodicity in Plutonium(IV) Sulfates
;
_journal_name_full 'Inorganic Chemistry'
_journal_page_first 5663
_journal_page_last 5670
_journal_paper_doi 10.1021/ic200384h
_journal_volume 50
_journal_year 2011
_chemical_formula_sum 'Cs4 H4 O18 Pu S4'
_chemical_formula_weight 1193.91
_chemical_name_systematic
; 
 ? 
;
_space_group_IT_number 14
_symmetry_cell_setting monoclinic
_symmetry_space_group_name_Hall '-P 2yn'
_symmetry_space_group_name_H-M 'P 1 21/n 1'
_atom_sites_solution_hydrogens none
_atom_sites_solution_primary direct
_atom_sites_solution_secondary difmap
_audit_creation_method SHELXL-97
_cell_angle_alpha 90.00
_cell_angle_beta 91.618(3)
_cell_angle_gamma 90.00
_cell_formula_units_Z 8
_cell_length_a 18.642(3)
_cell_length_b 10.4881(17)
_cell_length_c 20.445(3)
_cell_measurement_reflns_used 7291
_cell_measurement_temperature 100(2)
_cell_measurement_theta_max 28.34
_cell_measurement_theta_min 2.78
_cell_volume 3995.8(11)
_computing_structure_refinement 'SHELXL-97 (Sheldrick, 2008)'
_computing_structure_solution 'SHELXS-97 (Sheldrick, 2008)'
_diffrn_ambient_temperature 100(2)
_diffrn_measured_fraction_theta_full 0.998
_diffrn_measured_fraction_theta_max 0.998
_diffrn_measurement_device_type 'Bruker APEX II'
_diffrn_measurement_method '0.3 deg w/exposures'
_diffrn_radiation_monochromator graphite
_diffrn_radiation_source 'fine-focus sealed tube'
_diffrn_radiation_type MoK\a
_diffrn_radiation_wavelength 0.71073
_diffrn_reflns_av_R_equivalents 0.0853
_diffrn_reflns_av_sigmaI/netI 0.0617
_diffrn_reflns_limit_h_max 24
_diffrn_reflns_limit_h_min -24
_diffrn_reflns_limit_k_max 13
_diffrn_reflns_limit_k_min -14
_diffrn_reflns_limit_l_max 27
_diffrn_reflns_limit_l_min -27
_diffrn_reflns_number 53351
_diffrn_reflns_theta_full 28.34
_diffrn_reflns_theta_max 28.34
_diffrn_reflns_theta_min 2.78
_exptl_absorpt_coefficient_mu 10.978
_exptl_absorpt_correction_T_max 0.9472
_exptl_absorpt_correction_T_min 0.5137
_exptl_absorpt_correction_type multi-scan
_exptl_absorpt_process_details SADABS
_exptl_crystal_colour pink
_exptl_crystal_density_diffrn 3.969
_exptl_crystal_description plate
_exptl_crystal_F_000 4208
_exptl_crystal_size_max 0.07
_exptl_crystal_size_mid 0.05
_exptl_crystal_size_min 0.01
_refine_diff_density_max 4.953
_refine_diff_density_min -3.173
_refine_diff_density_rms 0.356
_refine_ls_extinction_method none
_refine_ls_goodness_of_fit_ref 1.004
_refine_ls_hydrogen_treatment none
_refine_ls_matrix_type full
_refine_ls_number_parameters 482
_refine_ls_number_reflns 9947
_refine_ls_number_restraints 0
_refine_ls_restrained_S_all 1.004
_refine_ls_R_factor_all 0.0627
_refine_ls_R_factor_gt 0.0377
_refine_ls_shift/su_max 0.002
_refine_ls_shift/su_mean 0.000
_refine_ls_structure_factor_coef Fsqd
_refine_ls_weighting_details 'calc w=1/[\s^2^(Fo^2^)+(0.0355P)^2^+2.5891P] where P=(Fo^2^+2Fc^2^)/3'
_refine_ls_weighting_scheme calc
_refine_ls_wR_factor_gt 0.0764
_refine_ls_wR_factor_ref 0.0865
_reflns_number_gt 7291
_reflns_number_total 9947
_reflns_threshold_expression >2sigma(I)
_cod_data_source_file ic200384h_si_002_5.cif
_cod_data_source_block cesium
_cod_original_cell_volume 3995.9(11)
_cod_original_sg_symbol_H-M 'P 21/n'
_cod_database_code 4325412

loop_
_symmetry_equiv_pos_as_xyz
'x, y, z'
'-x+1/2, y+1/2, -z+1/2'
'-x, -y, -z'
'x-1/2, -y-1/2, z-1/2'

loop_
_atom_site_label
_atom_site_type_symbol
_atom_site_fract_x
_atom_site_fract_y
_atom_site_fract_z
_atom_site_U_iso_or_equiv
_atom_site_adp_type
_atom_site_occupancy
_atom_site_symmetry_multiplicity
_atom_site_calc_flag
Pu1 Pu 0.396486(16) 0.27410(3) 0.164871(15) 0.00744(7) Uani 1 1 d
Pu2 Pu 0.620678(16) -0.28020(3) 0.326807(16) 0.00808(7) Uani 1 1 d
Cs1 Cs 0.23505(3) -0.02941(5) 0.11399(3) 0.01269(12) Uani 1 1 d
Cs2 Cs 0.61990(3) 0.11432(5) 0.19437(3) 0.01574(13) Uani 1 1 d
Cs3 Cs 0.37102(3) 0.64880(5) 0.06525(3) 0.01319(12) Uani 1 1 d
Cs4 Cs 0.41356(3) 0.16166(7) -0.04161(3) 0.02374(15) Uani 1 1 d
Cs5 Cs 0.77889(3) -0.00177(5) 0.37730(3) 0.01295(12) Uani 1 1 d
Cs6 Cs 0.37567(3) -0.14040(5) 0.30523(3) 0.01682(13) Uani 1 1 d
Cs7 Cs 0.56668(4) -0.22625(6) 0.53012(3) 0.02528(15) Uani 1 1 d
Cs8 Cs 0.64992(3) -0.67332(5) 0.43609(3) 0.01568(13) Uani 1 1 d
S1 S 0.44088(12) -0.0002(2) 0.13185(11) 0.0102(4) Uani 1 1 d
S2 S 0.27588(12) 0.3064(2) 0.06297(11) 0.0113(4) Uani 1 1 d
S3 S 0.52429(12) 0.4179(2) 0.11335(11) 0.0108(4) Uani 1 1 d
S4 S 0.22635(12) -0.3325(2) 0.21340(11) 0.0112(4) Uani 1 1 d
S5 S 0.56722(13) -0.0228(2) 0.37063(12) 0.0162(5) Uani 1 1 d
S6 S 0.72902(12) -0.3449(2) 0.43797(11) 0.0119(4) Uani 1 1 d
S7 S 0.72463(12) -0.2051(2) 0.22082(11) 0.0117(4) Uani 1 1 d
S8 S 0.03636(11) 0.0421(2) 0.12298(11) 0.0100(4) Uani 1 1 d
O1 O 0.4737(3) 0.1239(5) 0.1110(3) 0.0116(13) Uani 1 1 d
O2 O 0.3871(3) 0.0440(6) 0.1799(3) 0.0117(13) Uani 1 1 d
O3 O 0.4952(3) -0.0810(6) 0.1636(3) 0.0154(14) Uani 1 1 d
O4 O 0.4076(3) -0.0653(6) 0.0759(3) 0.0175(15) Uani 1 1 d
O5 O 0.3011(3) 0.4008(6) 0.1129(3) 0.0129(13) Uani 1 1 d
O6 O 0.3272(3) 0.1962(5) 0.0764(3) 0.0105(13) Uani 1 1 d
O7 O 0.2022(3) 0.2660(6) 0.0733(3) 0.0160(14) Uani 1 1 d
O8 O 0.2861(3) 0.3523(6) -0.0030(3) 0.0170(14) Uani 1 1 d
O9 O 0.5148(3) 0.3590(5) 0.1795(3) 0.0096(13) Uani 1 1 d
O10 O 0.4523(3) 0.3891(5) 0.0798(3) 0.0086(12) Uani 1 1 d
O11 O 0.5828(3) 0.3576(6) 0.0802(3) 0.0150(14) Uani 1 1 d
O12 O 0.5344(3) 0.5562(5) 0.1189(3) 0.0136(14) Uani 1 1 d
O13 O 0.1999(3) -0.2611(6) 0.2722(3) 0.0101(12) Uani 1 1 d
O14 O 0.2480(3) -0.4594(6) 0.2357(3) 0.0135(13) Uani 1 1 d
O15 O 0.1661(3) -0.3392(6) 0.1650(3) 0.0176(14) Uani 1 1 d
O16 O 0.2861(3) -0.2629(6) 0.1867(3) 0.0159(14) Uani 1 1 d
O17 O 0.6219(3) -0.1120(6) 0.4015(3) 0.0130(13) Uani 1 1 d
O18 O 0.5438(3) -0.0986(6) 0.3125(3) 0.0150(14) Uani 1 1 d
O19 O 0.6014(4) 0.0957(6) 0.3519(4) 0.0271(17) Uani 1 1 d
O20 O 0.5077(4) -0.0039(8) 0.4134(4) 0.037(2) Uiso 1 1 d
O21 O 0.7416(3) -0.2809(6) 0.3733(3) 0.0129(13) Uani 1 1 d
O22 O 0.6512(3) -0.3802(6) 0.4299(3) 0.0149(14) Uani 1 1 d
O23 O 0.7726(3) -0.4583(6) 0.4453(3) 0.0175(15) Uani 1 1 d
O24 O 0.7385(3) -0.2555(6) 0.4919(3) 0.0193(15) Uani 1 1 d
O25 O 0.7065(3) -0.3369(5) 0.2438(3) 0.0118(13) Uani 1 1 d
O26 O 0.8004(3) -0.1799(6) 0.2341(3) 0.0167(14) Uani 1 1 d
O27 O 0.6808(3) -0.1237(6) 0.2648(3) 0.0130(13) Uani 1 1 d
O28 O 0.7039(4) -0.1864(6) 0.1526(3) 0.0201(15) Uani 1 1 d
O29 O -0.0011(3) -0.0794(5) 0.1396(3) 0.0121(13) Uani 1 1 d
O30 O 0.0645(3) 0.0349(6) 0.0575(3) 0.0144(14) Uani 1 1 d
O31 O 0.0926(3) 0.0678(6) 0.1722(3) 0.0143(14) Uani 1 1 d
O32 O -0.0175(3) 0.1479(6) 0.1262(3) 0.0128(13) Uani 1 1 d
O33 O 0.4466(3) 0.2364(6) 0.2723(3) 0.0132(13) Uani 1 1 d
O35 O 0.6123(3) -0.4964(6) 0.2980(3) 0.0139(13) Uani 1 1 d
O34 O 0.3817(3) 0.4792(6) 0.2102(3) 0.0122(13) Uani 1 1 d
O36 O 0.5455(3) -0.2927(6) 0.2290(3) 0.0147(14) Uani 1 1 d

loop_
_atom_site_aniso_label
_atom_site_aniso_U_11
_atom_site_aniso_U_22
_atom_site_aniso_U_33
_atom_site_aniso_U_23
_atom_site_aniso_U_13
_atom_site_aniso_U_12
Pu1 0.00753(15) 0.00598(14) 0.00885(16) -0.00017(12) 0.00087(12) -0.00002(12)
Pu2 0.00739(15) 0.00664(15) 0.01022(16) -0.00033(12) 0.00046(12) -0.00023(12)
Cs1 0.0111(3) 0.0115(3) 0.0155(3) 0.0003(2) 0.0002(2) -0.0004(2)
Cs2 0.0128(3) 0.0119(3) 0.0223(3) 0.0013(2) -0.0047(2) -0.0008(2)
Cs3 0.0151(3) 0.0104(3) 0.0141(3) 0.0010(2) 0.0015(2) 0.0011(2)
Cs4 0.0209(3) 0.0371(4) 0.0134(3) 0.0003(3) 0.0035(2) 0.0131(3)
Cs5 0.0151(3) 0.0107(3) 0.0130(3) -0.0009(2) -0.0015(2) -0.0018(2)
Cs6 0.0133(3) 0.0140(3) 0.0231(3) 0.0043(2) 0.0002(2) 0.0006(2)
Cs7 0.0316(4) 0.0214(3) 0.0234(3) 0.0082(3) 0.0120(3) 0.0106(3)
Cs8 0.0177(3) 0.0119(3) 0.0171(3) 0.0008(2) -0.0041(2) -0.0002(2)
S1 0.0117(10) 0.0064(10) 0.0127(11) -0.0010(8) 0.0024(9) 0.0005(8)
S2 0.0103(10) 0.0108(11) 0.0127(11) -0.0019(9) -0.0014(9) -0.0003(8)
S3 0.0115(11) 0.0100(10) 0.0109(11) -0.0007(8) 0.0027(9) -0.0011(8)
S4 0.0109(10) 0.0120(11) 0.0109(11) -0.0009(9) 0.0012(8) 0.0021(8)
S5 0.0188(12) 0.0148(11) 0.0149(12) -0.0021(9) 0.0008(10) 0.0050(9)
S6 0.0132(11) 0.0097(10) 0.0128(11) -0.0003(9) -0.0027(9) 0.0002(8)
S7 0.0116(10) 0.0108(11) 0.0127(11) 0.0001(9) 0.0028(9) -0.0002(8)
S8 0.0095(10) 0.0095(10) 0.0110(11) -0.0016(8) 0.0016(8) 0.0004(8)
O1 0.013(3) 0.006(3) 0.016(3) 0.000(3) 0.001(3) 0.001(2)
O2 0.008(3) 0.014(3) 0.013(3) -0.003(3) 0.007(3) -0.001(2)
O3 0.015(3) 0.018(3) 0.012(3) -0.002(3) -0.005(3) 0.004(3)
O4 0.021(4) 0.014(3) 0.018(4) -0.010(3) -0.004(3) -0.003(3)
O5 0.013(3) 0.010(3) 0.015(3) 0.000(3) -0.002(3) 0.002(2)
O6 0.011(3) 0.011(3) 0.010(3) 0.002(2) -0.001(2) 0.000(2)
O7 0.006(3) 0.018(3) 0.023(4) -0.004(3) -0.001(3) 0.001(3)
O8 0.018(3) 0.021(4) 0.013(3) 0.005(3) 0.008(3) 0.003(3)
O9 0.005(3) 0.010(3) 0.014(3) 0.006(2) -0.003(2) -0.002(2)
O10 0.011(3) 0.006(3) 0.009(3) 0.004(2) 0.002(2) 0.002(2)
O11 0.016(3) 0.012(3) 0.017(4) -0.002(3) 0.002(3) 0.000(3)
O12 0.017(3) 0.004(3) 0.019(4) 0.003(3) 0.001(3) -0.001(2)
O13 0.007(3) 0.014(3) 0.010(3) -0.002(3) 0.000(2) 0.002(2)
O14 0.015(3) 0.013(3) 0.012(3) 0.001(3) 0.004(3) -0.002(3)
O15 0.019(3) 0.022(4) 0.011(3) -0.003(3) -0.001(3) 0.009(3)
O16 0.016(3) 0.012(3) 0.021(4) 0.002(3) 0.010(3) -0.001(3)
O17 0.019(3) 0.013(3) 0.006(3) 0.001(3) -0.002(3) 0.003(3)
O18 0.008(3) 0.016(3) 0.022(4) 0.003(3) 0.000(3) -0.002(2)
O19 0.046(5) 0.008(3) 0.026(4) -0.002(3) -0.010(4) -0.004(3)
O21 0.010(3) 0.011(3) 0.017(3) 0.007(3) -0.001(3) -0.001(2)
O22 0.012(3) 0.013(3) 0.020(4) -0.001(3) 0.003(3) -0.002(3)
O23 0.016(3) 0.014(3) 0.022(4) -0.003(3) -0.006(3) 0.007(3)
O24 0.019(4) 0.021(4) 0.017(4) -0.005(3) -0.005(3) -0.002(3)
O25 0.007(3) 0.009(3) 0.020(4) 0.001(3) 0.008(3) 0.002(2)
O26 0.010(3) 0.012(3) 0.029(4) 0.002(3) 0.008(3) -0.002(2)
O27 0.009(3) 0.011(3) 0.019(4) 0.000(3) -0.001(3) -0.001(2)
O28 0.025(4) 0.024(4) 0.011(3) 0.004(3) 0.001(3) -0.004(3)
O29 0.010(3) 0.008(3) 0.018(3) 0.002(3) 0.002(3) -0.002(2)
O30 0.013(3) 0.016(3) 0.014(3) -0.006(3) 0.007(3) 0.000(3)
O31 0.007(3) 0.018(3) 0.017(4) 0.001(3) 0.001(3) -0.004(3)
O32 0.008(3) 0.013(3) 0.017(3) 0.004(3) 0.004(3) 0.005(2)
O33 0.014(3) 0.015(3) 0.010(3) 0.005(3) -0.002(3) -0.002(3)
O35 0.015(3) 0.014(3) 0.013(3) 0.001(3) 0.001(3) -0.001(3)
O34 0.010(3) 0.011(3) 0.016(3) -0.002(3) 0.002(3) 0.000(2)
O36 0.013(3) 0.010(3) 0.022(4) -0.001(3) -0.003(3) -0.001(2)

loop_
_atom_type_symbol
_atom_type_description
_atom_type_scat_dispersion_real
_atom_type_scat_dispersion_imag
_atom_type_scat_source
O O 0.0106 0.0060 'International Tables Vol C Tables 4.2.6.8 and 6.1.1.4'
S S 0.1246 0.1234 'International Tables Vol C Tables 4.2.6.8 and 6.1.1.4'
Cs Cs -0.3680 2.1192 'International Tables Vol C Tables 4.2.6.8 and 6.1.1.4'
Pu Pu -9.4100 4.3056 'International Tables Vol C Tables 4.2.6.8 and 6.1.1.4'
H H 0.0000 0.0000 'International Tables Vol C Tables 4.2.6.8 and 6.1.1.4'

loop_
_geom_angle_atom_site_label_1
_geom_angle_atom_site_label_2
_geom_angle_atom_site_label_3
_geom_angle
_geom_angle_site_symmetry_1
_geom_angle_site_symmetry_3
O13 Pu1 O6 87.3(2) 2 .
O13 Pu1 O34 79.8(2) 2 .
O6 Pu1 O34 123.6(2) . .
O13 Pu1 O10 150.0(2) 2 .
O6 Pu1 O10 81.7(2) . .
O34 Pu1 O10 83.3(2) . .
O13 Pu1 O9 137.1(2) 2 .
O6 Pu1 O9 135.6(2) . .
O34 Pu1 O9 74.3(2) . .
O10 Pu1 O9 58.8(2) . .
O13 Pu1 O33 75.4(2) 2 .
O6 Pu1 O33 147.5(2) . .
O34 Pu1 O33 80.6(2) . .
O10 Pu1 O33 125.9(2) . .
O9 Pu1 O33 67.2(2) . .
O13 Pu1 O1 130.0(2) 2 .
O6 Pu1 O1 75.1(2) . .
O34 Pu1 O1 148.1(2) . .
O10 Pu1 O1 73.70(19) . .
O9 Pu1 O1 75.0(2) . .
O33 Pu1 O1 95.1(2) . .
O13 Pu1 O2 73.0(2) 2 .
O6 Pu1 O2 73.2(2) . .
O34 Pu1 O2 147.4(2) . .
O10 Pu1 O2 128.87(19) . .
O9 Pu1 O2 114.97(19) . .
O33 Pu1 O2 75.5(2) . .
O1 Pu1 O2 57.24(19) . .
O13 Pu1 O5 75.9(2) 2 .
O6 Pu1 O5 58.3(2) . .
O34 Pu1 O5 65.3(2) . .
O10 Pu1 O5 74.6(2) . .
O9 Pu1 O5 120.7(2) . .
O33 Pu1 O5 138.6(2) . .
O1 Pu1 O5 126.3(2) . .
O2 Pu1 O5 122.7(2) . .
O13 Pu1 S3 156.90(15) 2 .
O6 Pu1 S3 109.09(15) . .
O34 Pu1 S3 77.58(15) . .
O10 Pu1 S3 29.60(15) . .
O9 Pu1 S3 29.18(15) . .
O33 Pu1 S3 96.36(15) . .
O1 Pu1 S3 71.50(14) . .
O2 Pu1 S3 126.54(14) . .
O5 Pu1 S3 98.52(15) . .
O13 Pu1 S2 79.91(15) 2 .
O6 Pu1 S2 29.30(14) . .
O34 Pu1 S2 94.31(15) . .
O10 Pu1 S2 76.87(15) . .
O9 Pu1 S2 134.93(15) . .
O33 Pu1 S2 155.28(15) . .
O1 Pu1 S2 101.43(15) . .
O2 Pu1 S2 98.17(15) . .
O5 Pu1 S2 28.96(15) . .
S3 Pu1 S2 106.23(6) . .
O13 Pu1 S1 101.22(15) 2 .
O6 Pu1 S1 69.48(15) . .
O34 Pu1 S1 166.88(16) . .
O10 Pu1 S1 100.82(14) . .
O9 Pu1 S1 97.06(15) . .
O33 Pu1 S1 86.93(15) . .
O1 Pu1 S1 28.76(14) . .
O2 Pu1 S1 28.67(14) . .
O5 Pu1 S1 127.71(15) . .
S3 Pu1 S1 99.79(6) . .
S2 Pu1 S1 98.75(6) . .
O32 Pu2 O17 88.1(2) 2_545 .
O32 Pu2 O35 74.8(2) 2_545 .
O17 Pu2 O35 153.4(2) . .
O32 Pu2 O27 149.6(2) 2_545 .
O17 Pu2 O27 80.3(2) . .
O35 Pu2 O27 124.2(2) . .
O32 Pu2 O18 78.9(2) 2_545 .
O17 Pu2 O18 58.2(2) . .
O35 Pu2 O18 134.5(2) . .
O27 Pu2 O18 71.1(2) . .
O32 Pu2 O22 70.9(2) 2_545 .
O17 Pu2 O22 76.0(2) . .
O35 Pu2 O22 79.2(2) . .
O27 Pu2 O22 131.7(2) . .
O18 Pu2 O22 125.3(2) . .
O32 Pu2 O36 81.7(2) 2_545 .
O17 Pu2 O36 125.3(2) . .
O35 Pu2 O36 72.9(2) . .
O27 Pu2 O36 82.4(2) . .
O18 Pu2 O36 67.1(2) . .
O22 Pu2 O36 145.0(2) . .
O32 Pu2 O21 127.9(2) 2_545 .
O17 Pu2 O21 75.7(2) . .
O35 Pu2 O21 98.7(2) . .
O27 Pu2 O21 76.3(2) . .
O18 Pu2 O21 126.7(2) . .
O22 Pu2 O21 57.3(2) . .
O36 Pu2 O21 146.9(2) . .
O32 Pu2 O25 141.5(2) 2_545 .
O17 Pu2 O25 130.2(2) . .
O35 Pu2 O25 68.3(2) . .
O27 Pu2 O25 57.8(2) . .
O18 Pu2 O25 120.7(2) . .
O22 Pu2 O25 111.1(2) . .
O36 Pu2 O25 77.7(2) . .
O21 Pu2 O25 69.6(2) . .
O32 Pu2 S5 83.26(16) 2_545 .
O17 Pu2 S5 29.27(15) . .
O35 Pu2 S5 156.52(16) . .
O27 Pu2 S5 72.87(15) . .
O18 Pu2 S5 28.99(16) . .
O22 Pu2 S5 101.61(15) . .
O36 Pu2 S5 96.06(15) . .
O21 Pu2 S5 101.37(15) . .
O25 Pu2 S5 130.71(14) . .
O32 Pu2 S7 159.41(16) 2_545 .
O17 Pu2 S7 105.96(16) . .
O35 Pu2 S7 96.34(16) . .
O27 Pu2 S7 28.75(15) . .
O18 Pu2 S7 95.62(15) . .
O22 Pu2 S7 126.50(15) . .
O36 Pu2 S7 77.94(15) . .
O21 Pu2 S7 71.16(15) . .
O25 Pu2 S7 29.10(14) . .
S5 Pu2 S7 101.60(6) . .
O32 Pu2 S6 99.14(17) 2_545 .
O17 Pu2 S6 71.88(15) . .
O35 Pu2 S6 90.60(16) . .
O27 Pu2 S6 103.71(15) . .
O18 Pu2 S6 130.09(16) . .
O22 Pu2 S6 28.64(15) . .
O36 Pu2 S6 162.76(15) . .
O21 Pu2 S6 28.82(15) . .
O25 Pu2 S6 91.75(15) . .
S5 Pu2 S6 101.14(6) . .
S7 Pu2 S6 99.49(6) . .
O4 S1 O3 110.6(4) . .
O4 S1 O2 112.5(4) . .
O3 S1 O2 110.9(4) . .
O4 S1 O1 110.5(4) . .
O3 S1 O1 110.3(4) . .
O2 S1 O1 101.7(3) . .
O4 S1 Pu1 120.0(3) . .
O3 S1 Pu1 129.3(3) . .
O2 S1 Pu1 51.4(2) . .
O1 S1 Pu1 50.7(2) . .
O8 S2 O7 112.3(4) . .
O8 S2 O5 111.7(4) . .
O7 S2 O5 112.0(4) . .
O8 S2 O6 108.8(4) . .
O7 S2 O6 110.1(4) . .
O5 S2 O6 101.3(3) . .
O8 S2 Pu1 124.1(3) . .
O7 S2 Pu1 123.4(3) . .
O5 S2 Pu1 52.5(2) . .
O6 S2 Pu1 48.8(2) . .
O11 S3 O12 111.8(4) . .
O11 S3 O9 110.6(4) . .
O12 S3 O9 110.8(4) . .
O11 S3 O10 111.7(4) . .
O12 S3 O10 110.0(3) . .
O9 S3 O10 101.5(3) . .
O11 S3 Pu1 123.7(3) . .
O12 S3 Pu1 124.5(3) . .
O9 S3 Pu1 50.9(2) . .
O10 S3 Pu1 50.7(2) . .
O16 S4 O14 111.5(4) . .
O16 S4 O15 110.4(4) . .
O14 S4 O15 111.4(4) . .
O16 S4 O13 108.7(4) . .
O14 S4 O13 107.3(4) . .
O15 S4 O13 107.3(3) . .
O20 S5 O19 113.1(5) . .
O20 S5 O18 110.1(4) . .
O19 S5 O18 111.6(4) . .
O20 S5 O17 110.7(4) . .
O19 S5 O17 110.2(4) . .
O18 S5 O17 100.5(4) . .
O20 S5 Pu2 124.5(3) . .
O19 S5 Pu2 122.3(3) . .
O18 S5 Pu2 51.4(2) . .
O17 S5 Pu2 49.1(2) . .
O23 S6 O24 113.3(4) . .
O23 S6 O22 110.3(4) . .
O24 S6 O22 109.8(4) . .
O23 S6 O21 110.9(4) . .
O24 S6 O21 111.0(4) . .
O22 S6 O21 100.8(4) . .
O23 S6 Pu2 127.9(3) . .
O24 S6 Pu2 118.8(3) . .
O22 S6 Pu2 50.3(3) . .
O21 S6 Pu2 50.8(2) . .
O28 S7 O26 112.7(4) . .
O28 S7 O27 111.4(4) . .
O26 S7 O27 109.1(4) . .
O28 S7 O25 111.7(4) . .
O26 S7 O25 109.5(4) . .
O27 S7 O25 101.9(3) . .
O28 S7 Pu2 124.1(3) . .
O26 S7 Pu2 123.2(3) . .
O27 S7 Pu2 49.7(2) . .
O25 S7 Pu2 52.2(2) . .
O30 S8 O31 112.0(4) . .
O30 S8 O29 110.4(4) . .
O31 S8 O29 109.3(4) . .
O30 S8 O32 109.8(4) . .
O31 S8 O32 107.5(4) . .
O29 S8 O32 107.7(3) . .
S1 O1 Pu1 100.5(3) . .
S1 O2 Pu1 99.9(3) . .
S2 O5 Pu1 98.5(3) . .
S2 O6 Pu1 101.9(3) . .
S3 O9 Pu1 99.9(3) . .
S3 O10 Pu1 99.7(3) . .
S4 O13 Pu1 144.4(4) . 2_545
S5 O17 Pu2 101.6(3) . .
S5 O18 Pu2 99.6(3) . .
S6 O21 Pu2 100.4(3) . .
S6 O22 Pu2 101.1(3) . .
S7 O25 Pu2 98.7(3) . .
S7 O27 Pu2 101.5(3) . .
S8 O32 Pu2 146.1(4) . 2

loop_
_geom_bond_atom_site_label_1
_geom_bond_atom_site_label_2
_geom_bond_distance
_geom_bond_site_symmetry_2
Pu1 O13 2.270(6) 2
Pu1 O6 2.339(6) .
Pu1 O34 2.362(6) .
Pu1 O10 2.380(6) .
Pu1 O9 2.389(6) .
Pu1 O33 2.395(6) .
Pu1 O1 2.420(6) .
Pu1 O2 2.439(6) .
Pu1 O5 2.440(6) .
Pu1 S3 3.034(2) .
Pu1 S2 3.041(2) .
Pu1 S1 3.074(2) .
Pu2 O32 2.301(6) 2_545
Pu2 O17 2.333(6) .
Pu2 O35 2.347(6) .
Pu2 O27 2.375(6) .
Pu2 O18 2.397(6) .
Pu2 O22 2.409(6) .
Pu2 O36 2.413(6) .
Pu2 O21 2.422(6) .
Pu2 O25 2.439(6) .
Pu2 S5 3.023(2) .
Pu2 S7 3.051(2) .
Pu2 S6 3.073(2) .
S1 O4 1.456(6) .
S1 O3 1.459(6) .
S1 O2 1.497(6) .
S1 O1 1.504(6) .
S2 O8 1.450(7) .
S2 O7 1.458(6) .
S2 O5 1.489(6) .
S2 O6 1.521(6) .
S3 O11 1.445(6) .
S3 O12 1.466(6) .
S3 O9 1.502(6) .
S3 O10 1.520(6) .
S4 O16 1.451(6) .
S4 O14 1.460(6) .
S4 O15 1.478(7) .
S4 O13 1.510(6) .
S5 O20 1.446(8) .
S5 O19 1.453(7) .
S5 O18 1.485(7) .
S5 O17 1.509(6) .
S6 O23 1.446(6) .
S6 O24 1.454(7) .
S6 O22 1.501(6) .
S6 O21 1.506(6) .
S7 O28 1.450(7) .
S7 O26 1.455(6) .
S7 O27 1.498(6) .
S7 O25 1.501(6) .
S8 O30 1.454(6) .
S8 O31 1.458(6) .
S8 O29 1.497(6) .
S8 O32 1.499(6) .
O13 Pu1 2.270(6) 2_545
O32 Pu2 2.301(6) 2
